data_1535392
loop_
_publ_author_name
'Thauern, H.'
'Glaum, R.'

_publ_section_title
;
 Beitraege zur Kristallchemie und zum thermischen Verhalten von
 wasserfreien Phosphaten. XXXIII. In2 P2 O7, ein
 Indium(I)-diphosphato-indat(III) und In4 (P2 O7)3 - Darstellung,
 Kristallisation und Kristallstrukturen
;
_journal_name_full 'Zeitschrift fuer Anorganische und Allgemeine Chemie'
_journal_page_first 479
_journal_page_last 486
_journal_volume 629
_journal_year 2003
_chemical_formula_sum 'In4 O21 P6'
_chemical_name_systematic 'In4 (P2 O7)3'
_space_group_IT_number 14
_symmetry_space_group_name_Hall '-P 2yab'
_symmetry_space_group_name_H-M 'P 1 21/a 1'
_cell_angle_alpha 90
_cell_angle_beta 108.938
_cell_angle_gamma 90
_cell_formula_units_Z 4
_cell_length_a 13.248
_cell_length_b 9.7576
_cell_length_c 13.442
_cell_volume 1643.572
_citation_journal_id_ASTM ZAACAB
_cod_data_source_file Thauern_ZAACAB_2003_875.cif
_cod_data_source_block In4O21P6
_cod_original_sg_symbol_Hall '-P 2ybc (z,y,-x)'
_cod_database_code 1535392

loop_
_symmetry_equiv_pos_as_xyz
x,y,z
-x+1/2,y+1/2,-z
-x,-y,-z
x-1/2,-y-1/2,z

loop_
_atom_site_label
_atom_site_type_symbol
_atom_site_fract_x
_atom_site_fract_y
_atom_site_fract_z
_atom_site_occupancy
_atom_site_U_iso_or_equiv
O18 O-2 -0.01966 0.5166 0.23308 1 0.0
O19 O-2 0.72531 0.5521 0.49138 1 0.0
O7 O-2 -0.13047 0.311 0.22311 1 0.0
In3 In+3 0.019643 0.260246 0.022874 1 0.0
O21 O-2 0.09057 0.5884 0.02742 1 0.0
O6 O-2 0.04379 0.25611 -0.30674 1 0.0
O14 O-2 0.25248 0.4221 0.31977 1 0.0
O9 O-2 -0.12949 0.3108 -0.27862 1 0.0
P6 P+5 -0.17449 0.02991 -0.07568 1 0.0
In2 In+3 0.27979 0.727841 0.267666 1 0.0
O20 O-2 0.23227 0.5111 -0.03347 1 0.0
O12 O-2 0.28044 0.5854 0.15321 1 0.0
O11 O-2 -0.13603 -0.10887 -0.10387 1 0.0
O17 O-2 -0.22579 0.1072 -0.17434 1 0.0
P2 P+5 -0.01089 0.32594 -0.23458 1 0.0
O15 O-2 0.38675 1.0993 0.51094 1 0.0
O3 O-2 0.34886 0.62437 0.41576 1 0.0
O4 O-2 0.56929 0.6098 0.54232 1 0.0
O1 O-2 0.04077 0.2726 -0.12426 1 0.0
In4 In+3 0.22186 0.24358 0.233426 1 0.0
O5 O-2 0.0465 0.29003 0.19624 1 0.0
O13 O-2 0.17589 0.36803 0.09055 1 0.0
O8 O-2 0.34313 0.89548 0.39265 1 0.0
P1 P+5 -0.01659 0.35803 0.26087 1 0.0
O10 O-2 0.22271 1.1043 0.34871 1 0.0
P5 P+5 0.29808 1.02012 0.43408 1 0.0
O2 O-2 0.46124 0.8384 0.62283 1 0.0
O16 O-2 -0.08983 0.1026 0.0095 1 0.0
P4 P+5 0.19513 0.51698 0.06525 1 0.0
In1 In+3 0.481514 0.778883 0.479918 1 0.0
P3 P+5 0.32962 0.46917 0.42279 1 0.0
